data_4075913
loop_
_publ_author_name
'Liu, C. W.'
'Lobana, Tarlok S.'
'Xiao, Jie-Liang'
'Liu, Hong-Yuan'
'Liaw, Ben-Jie'
'Hung, Chiu-Ming'
'Lin, Zhenyang'

_publ_section_title
;
 Syntheses, Structures, and VT NMR Studies of Diselenophosphates of Group
 14 Organometals. DFT Calculations for Gas-Phase Stability of Dinuclear
 Ions, [(Ph3M)2{\m-Se, Se-P(OR)2}]+(M = Ge, Sn, and Pb)
;
_journal_issue 16
_journal_name_full Organometallics
_journal_page_first 4072
_journal_paper_doi 10.1021/om050291q
_journal_volume 24
_journal_year 2005
_chemical_formula_sum 'C22 H25 Ge O2 P Se2'
_chemical_formula_weight 582.90
_chemical_name_systematic
; 
 ? 
;
_space_group_IT_number 2
_symmetry_cell_setting triclinic
_symmetry_space_group_name_Hall '-P 1'
_symmetry_space_group_name_H-M 'P -1'
_atom_sites_solution_hydrogens geom
_atom_sites_solution_primary direct
_atom_sites_solution_secondary difmap
_audit_creation_method SHELXL-97
_cell_angle_alpha 103.002(6)
_cell_angle_beta 99.340(7)
_cell_angle_gamma 99.322(7)
_cell_formula_units_Z 2
_cell_length_a 9.3288(10)
_cell_length_b 10.7266(8)
_cell_length_c 12.8123(10)
_cell_measurement_reflns_used 35
_cell_measurement_temperature 293(2)
_cell_measurement_theta_max 12.46
_cell_measurement_theta_min 2.25
_cell_volume 1206.09(19)
_computing_cell_refinement 'Bruker XSCANS'
_computing_data_collection 'Bruker XSCANS'
_computing_data_reduction 'Bruker SHELXTL'
_computing_molecular_graphics 'Bruker SHELXTL'
_computing_publication_material 'Bruker SHELXTL'
_computing_structure_refinement 'SHELXL-97 (Sheldrick, 1997)'
_computing_structure_solution 'SHELXS-97 (Sheldrick, 1990)'
_diffrn_ambient_temperature 293(2)
_diffrn_measured_fraction_theta_full 0.986
_diffrn_measured_fraction_theta_max 0.986
_diffrn_measurement_device_type 'Bruker P4'
_diffrn_measurement_method '\w scans'
_diffrn_radiation_monochromator graphite
_diffrn_radiation_source 'fine-focus sealed tube'
_diffrn_radiation_type MoK\a
_diffrn_radiation_wavelength 0.71073
_diffrn_reflns_av_R_equivalents 0.0273
_diffrn_reflns_av_sigmaI/netI 0.0395
_diffrn_reflns_limit_h_max 1
_diffrn_reflns_limit_h_min -9
_diffrn_reflns_limit_k_max 11
_diffrn_reflns_limit_k_min -11
_diffrn_reflns_limit_l_max 13
_diffrn_reflns_limit_l_min -13
_diffrn_reflns_number 3804
_diffrn_reflns_theta_full 22.50
_diffrn_reflns_theta_max 22.50
_diffrn_reflns_theta_min 1.99
_diffrn_standards_interval_count 297
_diffrn_standards_number 3
_exptl_absorpt_coefficient_mu 4.368
_exptl_absorpt_correction_T_max 0.9980
_exptl_absorpt_correction_T_min 0.4349
_exptl_absorpt_correction_type empirical
_exptl_crystal_colour colorless
_exptl_crystal_density_diffrn 1.605
_exptl_crystal_density_method 'not measured'
_exptl_crystal_description plate
_exptl_crystal_F_000 576
_exptl_crystal_size_max 0.4
_exptl_crystal_size_mid 0.2
_exptl_crystal_size_min 0.06
_refine_diff_density_max 0.847
_refine_diff_density_min -0.511
_refine_diff_density_rms 0.087
_refine_ls_extinction_method none
_refine_ls_goodness_of_fit_ref 1.029
_refine_ls_hydrogen_treatment mixed
_refine_ls_matrix_type full
_refine_ls_number_parameters 253
_refine_ls_number_reflns 3111
_refine_ls_number_restraints 0
_refine_ls_restrained_S_all 1.029
_refine_ls_R_factor_all 0.0555
_refine_ls_R_factor_gt 0.0407
_refine_ls_shift/su_max 0.000
_refine_ls_shift/su_mean 0.000
_refine_ls_structure_factor_coef Fsqd
_refine_ls_weighting_details 'calc w=1/[\s^2^(Fo^2^)+(0.0574P)^2^+2.3341P] where P=(Fo^2^+2Fc^2^)/3'
_refine_ls_weighting_scheme calc
_refine_ls_wR_factor_gt 0.1028
_refine_ls_wR_factor_ref 0.1129
_reflns_number_gt 2502
_reflns_number_total 3111
_reflns_threshold_expression >2sigma(I)
_cod_data_source_file om050291qsi20050416_053129.cif
_cod_data_source_block 1
_cod_depositor_comments
;
The following automatic conversions were performed:

'_symmetry_cell_setting' value 'Triclinic' changed to 'triclinic'
according to /home/saulius/struct/CIF-dictionaries/cif_core.dic
dictionary named 'cif_core.dic' version 2.4.1 from 2010-06-29.

Automatic conversion script
Id: cif_fix_values 1715 2011-07-08 13:25:40Z adriana 
;
_cod_original_cell_volume 1206.09(18)
_cod_original_sg_symbol_H-M P-1
_cod_database_code 4075913

loop_
_symmetry_equiv_pos_as_xyz
'x, y, z'
'-x, -y, -z'

loop_
_atom_site_label
_atom_site_type_symbol
_atom_site_fract_x
_atom_site_fract_y
_atom_site_fract_z
_atom_site_U_iso_or_equiv
_atom_site_adp_type
_atom_site_occupancy
_atom_site_symmetry_multiplicity
_atom_site_calc_flag
_atom_site_refinement_flags
Ge1 Ge 0.10965(7) 0.20763(6) 0.89690(5) 0.0428(2) Uani 1 1 d .
Se1 Se 0.22638(7) 0.37687(6) 0.82458(5) 0.0554(2) Uani 1 1 d .
Se2 Se 0.23296(9) 0.44770(7) 0.57053(5) 0.0721(3) Uani 1 1 d .
P1 P 0.14524(19) 0.30780(16) 0.64456(13) 0.0523(4) Uani 1 1 d .
O1 O 0.1743(6) 0.1675(5) 0.6034(4) 0.0758(14) Uani 1 1 d .
O2 O -0.0299(5) 0.2656(4) 0.6208(3) 0.0595(11) Uani 1 1 d .
C1 C 0.3109(11) 0.1424(11) 0.5841(9) 0.111(3) Uani 1 1 d .
H1A H 0.3418 0.0847 0.6277 0.134 Uiso 1 1 calc R
H1B H 0.3837 0.2240 0.6087 0.134 Uiso 1 1 calc R
C2 C 0.3110(13) 0.0846(11) 0.4721(8) 0.134(4) Uani 1 1 d .
H2A H 0.4083 0.0695 0.4658 0.202 Uiso 1 1 calc R
H2B H 0.2845 0.1424 0.4284 0.202 Uiso 1 1 calc R
H2C H 0.2405 0.0029 0.4470 0.202 Uiso 1 1 calc R
C3 C -0.1189(8) 0.3635(7) 0.6352(6) 0.074(2) Uani 1 1 d .
H3A H -0.0913 0.4278 0.5956 0.089 Uiso 1 1 calc R
H3B H -0.1038 0.4080 0.7121 0.089 Uiso 1 1 calc R
C4 C -0.2769(8) 0.2963(9) 0.5921(7) 0.092(3) Uani 1 1 d .
H4A H -0.3391 0.3595 0.6008 0.138 Uiso 1 1 calc R
H4B H -0.3031 0.2331 0.6319 0.138 Uiso 1 1 calc R
H4C H -0.2907 0.2530 0.5159 0.138 Uiso 1 1 calc R
C5 C 0.1579(6) 0.0397(6) 0.8382(5) 0.0422(14) Uani 1 1 d .
C6 C 0.0967(7) -0.0353(6) 0.7322(5) 0.0536(16) Uani 1 1 d .
H6A H 0.0312 -0.0040 0.6867 0.064 Uiso 1 1 calc R
C7 C 0.1303(8) -0.1544(7) 0.6930(6) 0.0676(19) Uani 1 1 d .
H7A H 0.0864 -0.2039 0.6222 0.081 Uiso 1 1 calc R
C8 C 0.2290(9) -0.2000(7) 0.7589(7) 0.076(2) Uani 1 1 d .
H8A H 0.2540 -0.2797 0.7318 0.092 Uiso 1 1 calc R
C9 C 0.2906(8) -0.1298(7) 0.8635(7) 0.072(2) Uani 1 1 d .
H9A H 0.3559 -0.1625 0.9080 0.087 Uiso 1 1 calc R
C10 C 0.2562(7) -0.0094(7) 0.9037(5) 0.0581(17) Uani 1 1 d .
H10A H 0.2992 0.0387 0.9751 0.070 Uiso 1 1 calc R
C11 C 0.2061(6) 0.2768(6) 1.0507(4) 0.0434(14) Uani 1 1 d .
C12 C 0.1267(7) 0.2747(6) 1.1323(5) 0.0584(17) Uani 1 1 d .
H12A H 0.0244 0.2441 1.1137 0.070 Uiso 1 1 calc R
C13 C 0.1965(8) 0.3172(7) 1.2408(5) 0.067(2) Uani 1 1 d .
H13A H 0.1413 0.3164 1.2950 0.081 Uiso 1 1 calc R
C14 C 0.3480(8) 0.3607(7) 1.2693(5) 0.068(2) Uani 1 1 d .
H14A H 0.3952 0.3881 1.3427 0.081 Uiso 1 1 calc R
C15 C 0.4295(8) 0.3640(7) 1.1899(5) 0.0633(18) Uani 1 1 d .
H15A H 0.5319 0.3938 1.2091 0.076 Uiso 1 1 calc R
C16 C 0.3583(7) 0.3224(6) 1.0807(5) 0.0565(17) Uani 1 1 d .
H16A H 0.4136 0.3253 1.0267 0.068 Uiso 1 1 calc R
C17 C -0.1020(7) 0.1993(6) 0.8739(5) 0.0481(15) Uani 1 1 d .
C18 C -0.1584(8) 0.3125(7) 0.8997(6) 0.0670(19) Uani 1 1 d .
H18A H -0.0936 0.3935 0.9264 0.080 Uiso 1 1 calc R
C19 C -0.3098(8) 0.3055(9) 0.8860(6) 0.076(2) Uani 1 1 d .
H19A H -0.3457 0.3819 0.9039 0.092 Uiso 1 1 calc R
C20 C -0.4061(8) 0.1898(10) 0.8472(6) 0.076(2) Uani 1 1 d .
H20A H -0.5077 0.1865 0.8383 0.092 Uiso 1 1 calc R
C21 C -0.3538(8) 0.0756(9) 0.8207(6) 0.072(2) Uani 1 1 d .
H21A H -0.4201 -0.0045 0.7930 0.086 Uiso 1 1 calc R
C22 C -0.2024(7) 0.0808(7) 0.8356(5) 0.0563(16) Uani 1 1 d .
H22A H -0.1676 0.0037 0.8196 0.068 Uiso 1 1 calc R

loop_
_atom_site_aniso_label
_atom_site_aniso_U_11
_atom_site_aniso_U_22
_atom_site_aniso_U_33
_atom_site_aniso_U_23
_atom_site_aniso_U_13
_atom_site_aniso_U_12
Ge1 0.0398(4) 0.0488(4) 0.0366(4) 0.0075(3) 0.0059(3) 0.0067(3)
Se1 0.0596(4) 0.0574(4) 0.0419(4) 0.0141(3) 0.0030(3) -0.0034(3)
Se2 0.0942(6) 0.0681(5) 0.0465(4) 0.0211(3) 0.0074(4) -0.0060(4)
P1 0.0627(11) 0.0526(10) 0.0414(9) 0.0138(8) 0.0092(8) 0.0104(8)
O1 0.085(4) 0.066(3) 0.089(4) 0.020(3) 0.043(3) 0.027(3)
O2 0.054(3) 0.059(3) 0.054(3) 0.005(2) 0.000(2) 0.004(2)
C1 0.099(7) 0.119(8) 0.115(8) 0.031(7) 0.013(6) 0.024(6)
C2 0.138(10) 0.146(10) 0.104(8) -0.020(7) 0.034(7) 0.053(8)
C3 0.077(5) 0.071(5) 0.073(5) 0.022(4) 0.006(4) 0.019(4)
C4 0.062(5) 0.108(7) 0.107(7) 0.033(6) 0.012(5) 0.021(5)
C5 0.030(3) 0.050(4) 0.044(3) 0.008(3) 0.012(3) 0.004(3)
C6 0.053(4) 0.058(4) 0.044(4) 0.006(3) 0.005(3) 0.008(3)
C7 0.071(5) 0.067(5) 0.050(4) -0.005(4) 0.013(4) 0.000(4)
C8 0.078(5) 0.061(5) 0.088(6) 0.003(4) 0.021(5) 0.026(4)
C9 0.066(5) 0.072(5) 0.084(6) 0.022(4) 0.009(4) 0.036(4)
C10 0.055(4) 0.061(4) 0.055(4) 0.010(3) 0.010(3) 0.012(3)
C11 0.043(4) 0.047(3) 0.041(3) 0.015(3) 0.007(3) 0.011(3)
C12 0.051(4) 0.066(4) 0.048(4) 0.004(3) 0.013(3) -0.004(3)
C13 0.069(5) 0.081(5) 0.043(4) 0.009(3) 0.015(4) -0.003(4)
C14 0.078(5) 0.070(5) 0.039(4) 0.004(3) -0.004(4) -0.002(4)
C15 0.053(4) 0.069(5) 0.055(4) 0.012(3) -0.008(3) 0.000(3)
C16 0.051(4) 0.069(4) 0.045(4) 0.011(3) 0.008(3) 0.008(3)
C17 0.048(4) 0.054(4) 0.039(3) 0.005(3) 0.012(3) 0.009(3)
C18 0.068(5) 0.067(5) 0.061(4) 0.002(4) 0.016(4) 0.015(4)
C19 0.062(5) 0.093(6) 0.084(5) 0.014(5) 0.030(4) 0.042(5)
C20 0.042(4) 0.126(7) 0.059(5) 0.017(5) 0.011(4) 0.020(5)
C21 0.050(5) 0.095(6) 0.057(4) 0.006(4) 0.011(3) -0.004(4)
C22 0.044(4) 0.069(5) 0.055(4) 0.015(3) 0.012(3) 0.009(3)

loop_
_atom_type_symbol
_atom_type_description
_atom_type_scat_dispersion_real
_atom_type_scat_dispersion_imag
_atom_type_scat_source
C C 0.0033 0.0016 'International Tables Vol C Tables 4.2.6.8 and 6.1.1.4'
H H 0.0000 0.0000 'International Tables Vol C Tables 4.2.6.8 and 6.1.1.4'
O O 0.0106 0.0060 'International Tables Vol C Tables 4.2.6.8 and 6.1.1.4'
P P 0.1023 0.0942 'International Tables Vol C Tables 4.2.6.8 and 6.1.1.4'
Ge Ge 0.1547 1.8001 'International Tables Vol C Tables 4.2.6.8 and 6.1.1.4'
Se Se -0.0929 2.2259 'International Tables Vol C Tables 4.2.6.8 and 6.1.1.4'

loop_
_geom_angle_atom_site_label_1
_geom_angle_atom_site_label_2
_geom_angle_atom_site_label_3
_geom_angle
C17 Ge1 C5 112.4(2)
C17 Ge1 C11 112.0(2)
C5 Ge1 C11 110.3(2)
C17 Ge1 Se1 109.95(18)
C5 Ge1 Se1 112.19(16)
C11 Ge1 Se1 99.31(16)
P1 Se1 Ge1 105.24(5)
O1 P1 O2 96.1(3)
O1 P1 Se2 116.2(2)
O2 P1 Se2 116.68(18)
O1 P1 Se1 109.2(2)
O2 P1 Se1 108.05(17)
Se2 P1 Se1 109.63(8)
C1 O1 P1 123.7(6)
C3 O2 P1 120.0(4)
O1 C1 C2 114.6(9)
O2 C3 C4 107.7(6)
C6 C5 C10 117.8(6)
C6 C5 Ge1 122.5(5)
C10 C5 Ge1 119.7(4)
C7 C6 C5 121.6(6)
C6 C7 C8 119.5(7)
C9 C8 C7 120.7(7)
C8 C9 C10 120.0(7)
C9 C10 C5 120.4(6)
C12 C11 C16 118.3(6)
C12 C11 Ge1 121.2(4)
C16 C11 Ge1 120.4(4)
C13 C12 C11 121.0(6)
C12 C13 C14 120.0(6)
C15 C14 C13 120.2(6)
C14 C15 C16 119.5(6)
C11 C16 C15 121.0(6)
C22 C17 C18 117.8(6)
C22 C17 Ge1 121.3(5)
C18 C17 Ge1 120.9(5)
C19 C18 C17 120.5(7)
C20 C19 C18 121.0(7)
C19 C20 C21 119.9(7)
C22 C21 C20 119.8(7)
C21 C22 C17 121.0(7)

loop_
_geom_bond_atom_site_label_1
_geom_bond_atom_site_label_2
_geom_bond_distance
Ge1 C17 1.933(6)
Ge1 C5 1.943(6)
Ge1 C11 1.947(6)
Ge1 Se1 2.4050(9)
Se1 P1 2.2190(17)
Se2 P1 2.0775(17)
P1 O1 1.562(5)
P1 O2 1.583(5)
O1 C1 1.393(10)
O2 C3 1.439(8)
C1 C2 1.429(13)
C3 C4 1.487(10)
C5 C6 1.387(8)
C5 C10 1.389(8)
C6 C7 1.368(9)
C7 C8 1.371(10)
C8 C9 1.359(10)
C9 C10 1.388(9)
C11 C12 1.379(8)
C11 C16 1.384(8)
C12 C13 1.374(9)
C13 C14 1.375(9)
C14 C15 1.368(9)
C15 C16 1.386(9)
C17 C22 1.385(9)
C17 C18 1.394(9)
C18 C19 1.382(10)
C19 C20 1.346(11)
C20 C21 1.384(11)
C21 C22 1.384(9)
